data_7035989
loop_
_publ_author_name
'M\"oller, Tobias'
'Wonneberger, Peter'
'S\'arosi, Menyh\'art B'
'Coburger, Peter'
'Hey-Hawkins, Evamarie'

_publ_section_title
;
 P-chiral 1-phosphanorbornenes: from asymmetric phospha-Diels-Alder
 reactions towards ligand design and functionalisation.
;
_journal_issue 5
_journal_name_full 'Dalton transactions (Cambridge, England : 2003)'
_journal_page_first 1904
_journal_page_last 1917
_journal_paper_doi 10.1039/c5dt02564h
_journal_volume 45
_journal_year 2016
_chemical_absolute_configuration rmad
_chemical_formula_sum 'C16 H21 O2 P S'
_chemical_formula_weight 308.36
_chemical_name_systematic
;
 ?
;
_space_group_IT_number 19
_symmetry_cell_setting orthorhombic
_symmetry_space_group_name_Hall 'P 2ac 2ab'
_symmetry_space_group_name_H-M 'P 21 21 21'
_atom_sites_solution_hydrogens geom
_atom_sites_solution_primary direct
_atom_sites_solution_secondary difmap
_audit_conform_dict_location ftp://ftp.iucr.org/pub/cif_core.dic
_audit_conform_dict_name cif_core.dic
_audit_conform_dict_version 2.4
_audit_creation_date 2014-01-25T14:23:36-00:00
_audit_creation_method 'WinGX routine CIF_UPDATE'
_audit_update_record
;
2014-03-03 deposited with the CCDC.
2015-07-30 downloaded from the CCDC.
;
_cell_angle_alpha 90.000
_cell_angle_beta 90.000
_cell_angle_gamma 90.000
_cell_formula_units_Z 4
_cell_length_a 8.410(5)
_cell_length_b 12.953(5)
_cell_length_c 13.799(5)
_cell_measurement_reflns_used 7109
_cell_measurement_temperature 130(2)
_cell_measurement_theta_max 32.223
_cell_measurement_theta_min 3.81
_cell_volume 1503.2(12)
_computing_cell_refinement
;
        CrysAlisPro, Agilent Technologies,
        Version 1.171.36.24 (release 03-12-2012 CrysAlis171 .NET)
        (compiled Dec  3 2012,18:21:49)
;
_computing_data_collection
;
        CrysAlisPro, Agilent Technologies,
        Version 1.171.36.24 (release 03-12-2012 CrysAlis171 .NET)
        (compiled Dec  3 2012,18:21:49)
;
_computing_data_reduction
;
        CrysAlisPro, Agilent Technologies,
        Version 1.171.36.24 (release 03-12-2012 CrysAlis171 .NET)
        (compiled Dec  3 2012,18:21:49)
;
_computing_molecular_graphics 'ORTEP3 for Windows (L. J. Farrugia, 1997)'
_computing_publication_material 'WINGX  (L.J. Farrugia,1999)'
_computing_structure_refinement 'SHELXL-97 (Sheldrick, 2008)'
_computing_structure_solution 'SIR92 (Giacovazzo 1993)'
_diffrn_ambient_temperature 130(2)
_diffrn_detector_area_resol_mean 16.356
_diffrn_measured_fraction_theta_full 0.999
_diffrn_measured_fraction_theta_max 0.999
_diffrn_measurement_device_type 'Xcalibur, Sapphire3, Gemini'
_diffrn_measurement_method '\w scans'
_diffrn_orient_matrix_UB_11 0.0207781
_diffrn_orient_matrix_UB_12 0.0503836
_diffrn_orient_matrix_UB_13 0.0156077
_diffrn_orient_matrix_UB_21 0.0034453
_diffrn_orient_matrix_UB_22 -0.0176814
_diffrn_orient_matrix_UB_23 0.0486082
_diffrn_orient_matrix_UB_31 0.0816612
_diffrn_orient_matrix_UB_32 -0.0121111
_diffrn_orient_matrix_UB_33 -0.0060704
_diffrn_radiation_monochromator graphite
_diffrn_radiation_type MoK\a
_diffrn_radiation_wavelength 0.71073
_diffrn_reflns_av_R_equivalents 0.0326
_diffrn_reflns_av_unetI/netI 0.0284
_diffrn_reflns_limit_h_max 12
_diffrn_reflns_limit_h_min -12
_diffrn_reflns_limit_k_max 18
_diffrn_reflns_limit_k_min -18
_diffrn_reflns_limit_l_max 19
_diffrn_reflns_limit_l_min -19
_diffrn_reflns_number 18990
_diffrn_reflns_theta_full 30.5
_diffrn_reflns_theta_max 30.5
_diffrn_reflns_theta_min 2.89
_exptl_absorpt_coefficient_mu 0.32
_exptl_absorpt_correction_T_max 1
_exptl_absorpt_correction_T_min 0.8928
_exptl_absorpt_correction_type multi-scan
_exptl_absorpt_process_details
;
        CrysAlisPro, Agilent Technologies,
        Version 1.171.36.24 (release 03-12-2012 CrysAlis171 .NET)
        (compiled Dec  3 2012,18:21:49)
        Empirical absorption correction using spherical harmonics,
 implemented in SCALE3 ABSPACK scaling algorithm.
;
_exptl_crystal_colour colourless
_exptl_crystal_density_diffrn 1.363
_exptl_crystal_density_method 'not measured'
_exptl_crystal_description 'thin needles'
_exptl_crystal_F_000 656
_exptl_crystal_size_max 0.4
_exptl_crystal_size_mid 0.4
_exptl_crystal_size_min 0.2
_refine_diff_density_max 0.281
_refine_diff_density_min -0.178
_refine_diff_density_rms 0.044
_refine_ls_abs_structure_details 'Flack H D (1983), Acta Cryst. A39, 876-881'
_refine_ls_abs_structure_Flack -0.03(6)
_refine_ls_extinction_method none
_refine_ls_goodness_of_fit_ref 1.06
_refine_ls_hydrogen_treatment refall
_refine_ls_matrix_type full
_refine_ls_number_parameters 265
_refine_ls_number_reflns 4571
_refine_ls_number_restraints 0
_refine_ls_restrained_S_all 1.06
_refine_ls_R_factor_all 0.0348
_refine_ls_R_factor_gt 0.0305
_refine_ls_shift/su_max 0.001
_refine_ls_shift/su_mean 0
_refine_ls_structure_factor_coef Fsqd
_refine_ls_weighting_details 'calc w=1/[\s^2^(Fo^2^)+(0.0420P)^2^+0.1239P] where P=(Fo^2^+2Fc^2^)/3'
_refine_ls_weighting_scheme calc
_refine_ls_wR_factor_gt 0.0733
_refine_ls_wR_factor_ref 0.0755
_reflns_number_gt 4237
_reflns_number_total 4571
_reflns_threshold_expression >2\s(I)
_cod_data_source_file c5dt02564h2.cif
_cod_data_source_block x1778
_cod_depositor_comments 'Adding full bibliography for 7035986--7035994.cif.'
_cod_database_code 7035989

loop_
_symmetry_equiv_pos_as_xyz
'x, y, z'
'-x+1/2, -y, z+1/2'
'x+1/2, -y+1/2, -z'
'-x, y+1/2, -z+1/2'

loop_
_atom_site_label
_atom_site_type_symbol
_atom_site_fract_x
_atom_site_fract_y
_atom_site_fract_z
_atom_site_U_iso_or_equiv
_atom_site_adp_type
_atom_site_occupancy
_atom_site_symmetry_multiplicity
_atom_site_calc_flag
S1 S 0.46279(5) 0.32743(3) 0.61507(3) 0.02674(9) Uani 1 1 d
P1 P 0.43679(4) 0.37466(3) 0.48176(3) 0.01875(8) Uani 1 1 d
O1 O 0.37048(14) 0.55986(8) 0.30101(8) 0.0281(2) Uani 1 1 d
O2 O -0.04161(14) 0.42522(10) 0.44520(10) 0.0365(3) Uani 1 1 d
C1 C 0.23705(17) 0.37521(12) 0.43211(11) 0.0223(3) Uani 1 1 d
C2 C 0.26619(18) 0.39224(12) 0.32205(11) 0.0247(3) Uani 1 1 d
C3 C 0.44788(17) 0.38328(10) 0.30189(9) 0.0203(2) Uani 1 1 d
C4 C 0.50024(18) 0.49567(11) 0.33015(10) 0.0204(3) Uani 1 1 d
C5 C 0.52783(16) 0.49591(10) 0.44323(10) 0.0182(2) Uani 1 1 d
C6 C 0.51649(18) 0.30787(11) 0.37727(11) 0.0220(3) Uani 1 1 d
C7 C 0.2306(2) 0.49953(15) 0.28446(13) 0.0315(4) Uani 1 1 d
C8 C 0.11409(18) 0.44175(12) 0.48354(13) 0.0273(3) Uani 1 1 d
C9 C 0.4830(2) 0.35355(13) 0.19747(12) 0.0289(3) Uani 1 1 d
C10 C 0.6484(2) 0.53641(13) 0.27996(13) 0.0295(3) Uani 1 1 d
C11 C 0.49692(15) 0.59039(10) 0.50544(10) 0.0182(2) Uani 1 1 d
C12 C 0.39222(18) 0.66991(11) 0.48287(11) 0.0242(3) Uani 1 1 d
C13 C 0.3766(2) 0.75463(12) 0.54459(13) 0.0300(3) Uani 1 1 d
C14 C 0.46172(19) 0.76047(11) 0.62970(11) 0.0268(3) Uani 1 1 d
C15 C 0.5636(2) 0.68057(13) 0.65393(11) 0.0280(3) Uani 1 1 d
C16 C 0.58148(18) 0.59683(12) 0.59266(11) 0.0257(3) Uani 1 1 d
H1 H 0.198(2) 0.3023(14) 0.4417(13) 0.019(4) Uiso 1 1 d
H2 H 0.203(2) 0.3433(13) 0.2874(12) 0.016(4) Uiso 1 1 d
H5 H 0.637(2) 0.4800(14) 0.4520(13) 0.024(4) Uiso 1 1 d
H6A H 0.472(2) 0.2432(16) 0.3690(15) 0.034(5) Uiso 1 1 d
H6B H 0.633(2) 0.3041(14) 0.3798(14) 0.024(4) Uiso 1 1 d
H7A H 0.142(3) 0.5273(16) 0.3164(15) 0.032(5) Uiso 1 1 d
H7B H 0.209(3) 0.5028(19) 0.2153(17) 0.045(6) Uiso 1 1 d
H8A H 0.113(2) 0.4221(15) 0.5556(15) 0.031(5) Uiso 1 1 d
H8B H 0.129(3) 0.5151(17) 0.4737(16) 0.045(6) Uiso 1 1 d
H9A H 0.599(3) 0.3520(15) 0.1841(14) 0.031(5) Uiso 1 1 d
H9B H 0.437(3) 0.402(2) 0.152(2) 0.066(8) Uiso 1 1 d
H9C H 0.436(3) 0.2858(17) 0.1823(15) 0.042(6) Uiso 1 1 d
H10A H 0.748(3) 0.4894(18) 0.2963(15) 0.034(5) Uiso 1 1 d
H10B H 0.633(3) 0.5407(18) 0.2126(17) 0.047(6) Uiso 1 1 d
H10C H 0.675(3) 0.6050(17) 0.3075(15) 0.036(5) Uiso 1 1 d
H12 H 0.654(2) 0.5417(15) 0.6104(15) 0.032(5) Uiso 1 1 d
H13 H 0.304(3) 0.808(2) 0.5253(18) 0.057(7) Uiso 1 1 d
H14 H 0.444(2) 0.8189(17) 0.6694(14) 0.033(5) Uiso 1 1 d
H15 H 0.620(2) 0.6831(15) 0.7149(14) 0.027(5) Uiso 1 1 d
H16 H 0.333(2) 0.6695(15) 0.4292(14) 0.028(5) Uiso 1 1 d
H17 H -0.060(3) 0.362(2) 0.4326(18) 0.053(7) Uiso 1 1 d

loop_
_atom_site_aniso_label
_atom_site_aniso_U_11
_atom_site_aniso_U_22
_atom_site_aniso_U_33
_atom_site_aniso_U_23
_atom_site_aniso_U_13
_atom_site_aniso_U_12
S1 0.0381(2) 0.02264(15) 0.01948(15) 0.00264(13) 0.00072(15) 0.00666(14)
P1 0.02146(16) 0.01625(14) 0.01855(15) 0.00056(12) -0.00073(14) 0.00251(12)
O1 0.0364(6) 0.0216(5) 0.0264(5) 0.0001(4) -0.0095(5) 0.0087(4)
O2 0.0208(5) 0.0315(6) 0.0572(8) -0.0015(6) 0.0000(5) 0.0016(5)
C1 0.0203(6) 0.0207(6) 0.0261(7) -0.0004(6) 0.0003(5) -0.0011(5)
C2 0.0218(6) 0.0279(7) 0.0243(7) 0.0000(6) -0.0048(6) 0.0003(5)
C3 0.0233(6) 0.0204(6) 0.0171(6) -0.0009(5) -0.0022(5) 0.0015(5)
C4 0.0253(6) 0.0185(6) 0.0172(6) 0.0001(5) -0.0006(5) 0.0023(5)
C5 0.0176(6) 0.0186(6) 0.0184(6) 0.0000(5) -0.0008(5) 0.0016(5)
C6 0.0249(7) 0.0203(6) 0.0207(6) -0.0017(5) -0.0001(5) 0.0043(5)
C7 0.0264(8) 0.0382(8) 0.0300(9) 0.0100(7) -0.0050(6) 0.0081(7)
C8 0.0236(6) 0.0233(6) 0.0351(8) -0.0008(6) 0.0042(6) 0.0001(5)
C9 0.0368(9) 0.0286(7) 0.0213(7) -0.0041(5) -0.0011(6) 0.0001(6)
C10 0.0354(9) 0.0285(7) 0.0246(8) -0.0005(6) 0.0064(6) -0.0065(6)
C11 0.0180(6) 0.0185(5) 0.0181(6) -0.0006(4) 0.0011(5) -0.0021(4)
C12 0.0286(7) 0.0222(6) 0.0219(6) -0.0011(6) -0.0034(6) 0.0043(5)
C13 0.0385(8) 0.0214(7) 0.0301(8) -0.0022(6) -0.0009(7) 0.0080(6)
C14 0.0315(8) 0.0231(6) 0.0257(7) -0.0050(5) 0.0035(6) -0.0023(6)
C15 0.0275(7) 0.0340(7) 0.0224(7) -0.0078(6) -0.0029(6) -0.0007(7)
C16 0.0246(7) 0.0284(7) 0.0240(7) -0.0028(5) -0.0027(6) 0.0032(5)

loop_
_atom_type_symbol
_atom_type_description
_atom_type_scat_dispersion_real
_atom_type_scat_dispersion_imag
_atom_type_scat_source
S S 0.1246 0.1234 'International Tables Vol C Tables 4.2.6.8 and 6.1.1.4'
P P 0.1023 0.0942 'International Tables Vol C Tables 4.2.6.8 and 6.1.1.4'
O O 0.0106 0.006 'International Tables Vol C Tables 4.2.6.8 and 6.1.1.4'
C C 0.0033 0.0016 'International Tables Vol C Tables 4.2.6.8 and 6.1.1.4'
H H 0 0 'International Tables Vol C Tables 4.2.6.8 and 6.1.1.4'

loop_
_geom_angle_atom_site_label_1
_geom_angle_atom_site_label_2
_geom_angle_atom_site_label_3
_geom_angle
C6 P1 C1 92.52(7)
C6 P1 C5 91.37(7)
C1 P1 C5 105.95(7)
C6 P1 S1 124.04(5)
C1 P1 S1 117.46(5)
C5 P1 S1 119.81(5)
C4 O1 C7 110.79(12)
C8 O2 H17 112.5(18)
C8 C1 C2 118.85(13)
C8 C1 P1 117.08(11)
C2 C1 P1 102.92(10)
C8 C1 H1 104.3(10)
C2 C1 H1 108.2(10)
P1 C1 H1 104.4(10)
C7 C2 C1 115.73(14)
C7 C2 C3 101.62(13)
C1 C2 C3 108.58(12)
C7 C2 H2 109.0(10)
C1 C2 H2 107.8(10)
C3 C2 H2 114.2(10)
C9 C3 C6 114.01(12)
C9 C3 C2 112.26(13)
C6 C3 C2 107.13(12)
C9 C3 C4 114.56(12)
C6 C3 C4 108.38(11)
C2 C3 C4 99.30(11)
O1 C4 C10 107.21(12)
O1 C4 C3 104.79(12)
C10 C4 C3 116.01(12)
O1 C4 C5 112.91(11)
C10 C4 C5 109.23(12)
C3 C4 C5 106.78(11)
C11 C5 C4 122.41(11)
C11 C5 P1 117.20(10)
C4 C5 P1 102.98(9)
C11 C5 H5 105.6(11)
C4 C5 H5 105.6(11)
P1 C5 H5 100.5(11)
C3 C6 P1 95.52(9)
C3 C6 H6A 110.0(13)
P1 C6 H6A 112.5(13)
C3 C6 H6B 115.5(11)
P1 C6 H6B 111.4(11)
H6A C6 H6B 111.2(17)
O1 C7 C2 106.50(13)
O1 C7 H7A 111.8(13)
C2 C7 H7A 110.4(12)
O1 C7 H7B 106.8(14)
C2 C7 H7B 114.4(15)
H7A C7 H7B 107.0(17)
O2 C8 C1 111.43(14)
O2 C8 H8A 108.5(12)
C1 C8 H8A 108.3(11)
O2 C8 H8B 102.4(14)
C1 C8 H8B 113.7(14)
H8A C8 H8B 112.3(17)
C3 C9 H9A 111.8(12)
C3 C9 H9B 112.0(16)
H9A C9 H9B 106(2)
C3 C9 H9C 110.4(13)
H9A C9 H9C 109.8(18)
H9B C9 H9C 106(2)
C4 C10 H10A 110.6(12)
C4 C10 H10B 111.1(15)
H10A C10 H10B 110.6(18)
C4 C10 H10C 108.6(12)
H10A C10 H10C 104.9(17)
H10B C10 H10C 110.9(19)
C12 C11 C16 118.03(13)
C12 C11 C5 125.40(12)
C16 C11 C5 116.57(12)
C11 C12 C13 120.37(14)
C11 C12 H16 122.3(13)
C13 C12 H16 117.3(13)
C14 C13 C12 120.97(15)
C14 C13 H13 121.7(16)
C12 C13 H13 117.3(16)
C13 C14 C15 119.11(14)
C13 C14 H14 117.2(12)
C15 C14 H14 123.6(12)
C16 C15 C14 120.39(14)
C16 C15 H15 120.4(12)
C14 C15 H15 119.2(12)
C15 C16 C11 121.10(14)
C15 C16 H12 119.4(12)
C11 C16 H12 119.5(12)

loop_
_geom_bond_atom_site_label_1
_geom_bond_atom_site_label_2
_geom_bond_distance
S1 P1 1.9508(8)
P1 C6 1.8102(15)
P1 C1 1.8141(18)
P1 C5 1.8264(15)
O1 C4 1.4296(19)
O1 C7 1.431(2)
O2 C8 1.429(2)
O2 H17 0.85(2)
C1 C8 1.522(2)
C1 C2 1.554(2)
C1 H1 1.009(18)
C2 C7 1.513(2)
C2 C3 1.557(2)
C2 H2 0.958(17)
C3 C9 1.520(2)
C3 C6 1.539(2)
C3 C4 1.570(2)
C4 C10 1.520(2)
C4 C5 1.5775(19)
C5 C11 1.5172(19)
C5 H5 0.952(19)
C6 H6A 0.92(2)
C6 H6B 0.982(19)
C7 H7A 0.94(2)
C7 H7B 0.97(2)
C8 H8A 1.03(2)
C8 H8B 0.97(2)
C9 H9A 1.00(2)
C9 H9B 0.97(3)
C9 H9C 0.99(2)
C10 H10A 1.06(2)
C10 H10B 0.94(2)
C10 H10C 0.99(2)
C11 C12 1.390(2)
C11 C16 1.400(2)
C12 C13 1.395(2)
C12 H16 0.89(2)
C13 C14 1.378(2)
C13 H13 0.96(3)
C14 C15 1.384(2)
C14 H14 0.95(2)
C15 C16 1.383(2)
C15 H15 0.965(19)
C16 H12 0.97(2)

loop_
_geom_torsion_atom_site_label_1
_geom_torsion_atom_site_label_2
_geom_torsion_atom_site_label_3
_geom_torsion_atom_site_label_4
_geom_torsion
C6 P1 C1 C8 -169.21(12)
C5 P1 C1 C8 -77.07(13)
S1 P1 C1 C8 59.92(13)
C6 P1 C1 C2 -36.89(11)
C5 P1 C1 C2 55.26(11)
S1 P1 C1 C2 -167.75(8)
C8 C1 C2 C7 26.8(2)
P1 C1 C2 C7 -104.46(13)
C8 C1 C2 C3 140.27(13)
P1 C1 C2 C3 8.99(14)
C7 C2 C3 C9 -81.75(15)
C1 C2 C3 C9 155.80(12)
C7 C2 C3 C6 152.37(12)
C1 C2 C3 C6 29.91(16)
C7 C2 C3 C4 39.73(14)
C1 C2 C3 C4 -82.73(13)
C7 O1 C4 C10 140.18(13)
C7 O1 C4 C3 16.36(16)
C7 O1 C4 C5 -99.47(14)
C9 C3 C4 O1 84.97(16)
C6 C3 C4 O1 -146.47(12)
C2 C3 C4 O1 -34.82(13)
C9 C3 C4 C10 -33.01(19)
C6 C3 C4 C10 95.55(15)
C2 C3 C4 C10 -152.81(13)
C9 C3 C4 C5 -155.01(13)
C6 C3 C4 C5 -26.45(15)
C2 C3 C4 C5 85.19(12)
O1 C4 C5 C11 -33.37(18)
C10 C4 C5 C11 85.81(16)
C3 C4 C5 C11 -148.01(12)
O1 C4 C5 P1 101.21(12)
C10 C4 C5 P1 -139.61(10)
C3 C4 C5 P1 -13.43(12)
C6 P1 C5 C11 178.06(11)
C1 P1 C5 C11 85.05(11)
S1 P1 C5 C11 -50.72(12)
C6 P1 C5 C4 40.60(10)
C1 P1 C5 C4 -52.41(10)
S1 P1 C5 C4 171.81(7)
C9 C3 C6 P1 -178.05(12)
C2 C3 C6 P1 -53.22(12)
C4 C3 C6 P1 53.08(12)
C1 P1 C6 C3 52.23(10)
C5 P1 C6 C3 -53.81(10)
S1 P1 C6 C3 178.15(7)
C4 O1 C7 C2 10.12(18)
C1 C2 C7 O1 85.21(16)
C3 C2 C7 O1 -32.19(16)
C2 C1 C8 O2 62.82(18)
P1 C1 C8 O2 -172.53(11)
C4 C5 C11 C12 25.0(2)
P1 C5 C11 C12 -103.72(15)
C4 C5 C11 C16 -155.15(13)
P1 C5 C11 C16 76.15(15)
C16 C11 C12 C13 1.8(2)
C5 C11 C12 C13 -178.28(14)
C11 C12 C13 C14 -1.2(3)
C12 C13 C14 C15 -0.3(2)
C13 C14 C15 C16 1.1(2)
C14 C15 C16 C11 -0.4(2)
C12 C11 C16 C15 -1.0(2)
C5 C11 C16 C15 179.08(14)
